data_7710512
loop_
_publ_author_name
'Wohltmann, Wiebke Marie'
'Schmidtmann, Marc'
'M\"uller, Thomas'

_publ_section_title
;
 Covalent triflates as synthons for silolyl- and germolyl cations
;
_journal_name_full 'Dalton Transactions'
_journal_paper_doi 10.1039/D2DT01446G
_journal_year 2022
_chemical_formula_structural GeC4(CH3)2(Si(CH3)3)2(C11H15)(CF3SO3)
_chemical_formula_sum 'C24 H39 F3 Ge O3 S Si2'
_chemical_formula_weight 593.38
_space_group_crystal_system triclinic
_space_group_IT_number 2
_space_group_name_Hall '-P 1'
_space_group_name_H-M_alt 'P -1'
_atom_sites_solution_hydrogens difmap
_atom_sites_solution_primary direct
_atom_sites_solution_secondary difmap
_audit_creation_method SHELXL-2018/3
_audit_update_record
;
2022-05-03 deposited with the CCDC.	2022-06-09 downloaded from the CCDC.
;
_cell_angle_alpha 82.721(2)
_cell_angle_beta 80.211(3)
_cell_angle_gamma 75.579(2)
_cell_formula_units_Z 2
_cell_length_a 9.6804(7)
_cell_length_b 10.4638(7)
_cell_length_c 14.8954(11)
_cell_measurement_reflns_used 9774
_cell_measurement_temperature 100(2)
_cell_measurement_theta_max 35.88
_cell_measurement_theta_min 2.35
_cell_volume 1434.36(18)
_computing_cell_refinement 'Bruker SAINT V8.40B'
_computing_data_collection 'Bruker APEX3'
_computing_data_reduction 'Bruker SAINT V8.40B'
_computing_structure_refinement 'SHELXL-2018/3 (Sheldrick, 2018)'
_computing_structure_solution 'SHELXS-2013/1 (Sheldrick, 2013)'
_diffrn_ambient_temperature 100(2)
_diffrn_measured_fraction_theta_full 1.000
_diffrn_measured_fraction_theta_max 1.000
_diffrn_measurement_device_type 'Bruker Photon III CPAD'
_diffrn_measurement_method '\f and \w scans'
_diffrn_radiation_type MoK\a
_diffrn_radiation_wavelength 0.71073
_diffrn_reflns_av_R_equivalents 0.0563
_diffrn_reflns_av_unetI/netI 0.0314
_diffrn_reflns_Laue_measured_fraction_full 1.000
_diffrn_reflns_Laue_measured_fraction_max 1.000
_diffrn_reflns_limit_h_max 16
_diffrn_reflns_limit_h_min -16
_diffrn_reflns_limit_k_max 17
_diffrn_reflns_limit_k_min -17
_diffrn_reflns_limit_l_max 24
_diffrn_reflns_limit_l_min -24
_diffrn_reflns_number 126700
_diffrn_reflns_point_group_measured_fraction_full 1.000
_diffrn_reflns_point_group_measured_fraction_max 1.000
_diffrn_reflns_theta_full 25.242
_diffrn_reflns_theta_max 36.318
_diffrn_reflns_theta_min 1.393
_diffrn_source 'I\mS microfocus'
_exptl_absorpt_coefficient_mu 1.267
_exptl_absorpt_correction_T_max 1.0000
_exptl_absorpt_correction_T_min 0.9102
_exptl_absorpt_correction_type multi-scan
_exptl_absorpt_process_details 'SADABS-2016/2 (Sheldrick)'
_exptl_crystal_colour colourless
_exptl_crystal_density_diffrn 1.374
_exptl_crystal_description block
_exptl_crystal_F_000 620
_exptl_crystal_size_max 0.090
_exptl_crystal_size_mid 0.050
_exptl_crystal_size_min 0.030
_refine_diff_density_max 0.533
_refine_diff_density_min -0.492
_refine_diff_density_rms 0.073
_refine_ls_extinction_method none
_refine_ls_goodness_of_fit_ref 1.032
_refine_ls_hydrogen_treatment constr
_refine_ls_matrix_type full
_refine_ls_number_parameters 320
_refine_ls_number_reflns 13913
_refine_ls_number_restraints 0
_refine_ls_restrained_S_all 1.032
_refine_ls_R_factor_all 0.0424
_refine_ls_R_factor_gt 0.0318
_refine_ls_shift/su_max 0.001
_refine_ls_shift/su_mean 0.000
_refine_ls_structure_factor_coef Fsqd
_refine_ls_weighting_details 'w=1/[\s^2^(Fo^2^)+(0.0300P)^2^+0.6000P] where P=(Fo^2^+2Fc^2^)/3'
_refine_ls_weighting_scheme calc
_refine_ls_wR_factor_gt 0.0703
_refine_ls_wR_factor_ref 0.0743
_reflns_Friedel_coverage 0.000
_reflns_number_gt 11831
_reflns_number_total 13913
_reflns_threshold_expression 'I > 2\s(I)'
_cod_data_source_file d2dt01446g3.cif
_cod_data_source_block ww138
_cod_database_code 7710512
_shelx_shelxl_version_number 2018/3
_shelx_space_group_comment
;
The symmetry employed for this shelxl refinement is uniquely defined
by the following loop, which should always be used as a source of
symmetry information in preference to the above space-group names.
They are only intended as comments.
;
_shelx_estimated_absorpt_t_min 0.895
_shelx_estimated_absorpt_t_max 0.963

loop_
_space_group_symop_operation_xyz
'x, y, z'
'-x, -y, -z'

loop_
_atom_site_label
_atom_site_type_symbol
_atom_site_fract_x
_atom_site_fract_y
_atom_site_fract_z
_atom_site_U_iso_or_equiv
_atom_site_adp_type
_atom_site_occupancy
_atom_site_site_symmetry_order
_atom_site_calc_flag
_atom_site_refinement_flags_posn
_atom_site_refinement_flags_adp
_atom_site_refinement_flags_occupancy
_atom_site_disorder_assembly
_atom_site_disorder_group
Ge1 Ge 0.20508(2) 0.20991(2) 0.28352(2) 0.00993(3) Uani 1 1 d . . . . .
S1 S 0.53334(3) 0.10846(3) 0.23065(2) 0.01627(5) Uani 1 1 d . . . . .
Si1 Si 0.14737(3) -0.06225(3) 0.21080(2) 0.01280(5) Uani 1 1 d . . . . .
Si2 Si 0.28271(3) 0.34316(3) 0.46217(2) 0.01335(5) Uani 1 1 d . . . . .
F1 F 0.58715(11) 0.02555(12) 0.06728(7) 0.0417(2) Uani 1 1 d . . . . .
F2 F 0.77079(9) 0.05592(12) 0.11739(7) 0.0430(3) Uani 1 1 d . . . . .
F3 F 0.61309(11) 0.22297(11) 0.07040(7) 0.0443(3) Uani 1 1 d . . . . .
O1 O 0.38480(8) 0.16555(8) 0.20488(6) 0.01653(14) Uani 1 1 d . . . . .
O2 O 0.55336(11) -0.02533(10) 0.26916(7) 0.0282(2) Uani 1 1 d . . . . .
O3 O 0.58222(12) 0.20036(12) 0.27298(8) 0.0324(2) Uani 1 1 d . . . . .
C1 C 0.16526(11) 0.03502(10) 0.30354(7) 0.01176(16) Uani 1 1 d . . . . .
C2 C 0.18434(11) -0.00546(10) 0.39146(7) 0.01180(16) Uani 1 1 d . . . . .
C3 C 0.22401(11) 0.08780(10) 0.44765(7) 0.01239(16) Uani 1 1 d . . . . .
C4 C 0.24412(11) 0.20706(10) 0.40708(7) 0.01238(16) Uani 1 1 d . . . . .
C5 C 0.16925(12) -0.13933(10) 0.43695(8) 0.01633(18) Uani 1 1 d . . . . .
H5A H 0.090286 -0.127957 0.488191 0.025 Uiso 1 1 calc R U . . .
H5B H 0.259302 -0.186158 0.459698 0.025 Uiso 1 1 calc R U . . .
H5C H 0.148360 -0.190942 0.392548 0.025 Uiso 1 1 calc R U . . .
C6 C 0.24181(13) 0.04048(11) 0.54565(8) 0.01796(19) Uani 1 1 d . . . . .
H6A H 0.153942 0.015196 0.577362 0.027 Uiso 1 1 calc R U . . .
H6B H 0.259304 0.111757 0.575805 0.027 Uiso 1 1 calc R U . . .
H6C H 0.323762 -0.036319 0.547588 0.027 Uiso 1 1 calc R U . . .
C7 C 0.11651(15) 0.05733(12) 0.10806(8) 0.0212(2) Uani 1 1 d . . . . .
H7A H 0.030861 0.128117 0.123324 0.032 Uiso 1 1 calc R U . . .
H7B H 0.101885 0.011038 0.058478 0.032 Uiso 1 1 calc R U . . .
H7C H 0.200564 0.095654 0.088396 0.032 Uiso 1 1 calc R U . . .
C8 C -0.00606(14) -0.14597(13) 0.24088(9) 0.0216(2) Uani 1 1 d . . . . .
H8A H 0.014562 -0.216167 0.290261 0.032 Uiso 1 1 calc R U . . .
H8B H -0.018612 -0.184611 0.187072 0.032 Uiso 1 1 calc R U . . .
H8C H -0.094540 -0.081004 0.261075 0.032 Uiso 1 1 calc R U . . .
C9 C 0.32023(14) -0.18843(12) 0.18570(10) 0.0235(2) Uani 1 1 d . . . . .
H9A H 0.401197 -0.145319 0.176382 0.035 Uiso 1 1 calc R U . . .
H9B H 0.319393 -0.229548 0.130291 0.035 Uiso 1 1 calc R U . . .
H9C H 0.330701 -0.256565 0.237275 0.035 Uiso 1 1 calc R U . . .
C10 C 0.28499(14) 0.48840(11) 0.37560(9) 0.0202(2) Uani 1 1 d . . . . .
H10A H 0.367077 0.465843 0.327270 0.030 Uiso 1 1 calc R U . . .
H10B H 0.293881 0.563886 0.405172 0.030 Uiso 1 1 calc R U . . .
H10C H 0.195220 0.511718 0.348884 0.030 Uiso 1 1 calc R U . . .
C11 C 0.14036(15) 0.39084(13) 0.56220(9) 0.0230(2) Uani 1 1 d . . . . .
H11A H 0.046957 0.384353 0.548521 0.034 Uiso 1 1 calc R U . . .
H11B H 0.135090 0.482076 0.574030 0.034 Uiso 1 1 calc R U . . .
H11C H 0.164643 0.331011 0.616324 0.034 Uiso 1 1 calc R U . . .
C12 C 0.46271(14) 0.29274(13) 0.50214(10) 0.0233(2) Uani 1 1 d . . . . .
H12A H 0.465297 0.215530 0.547098 0.035 Uiso 1 1 calc R U . . .
H12B H 0.479393 0.366162 0.530402 0.035 Uiso 1 1 calc R U . . .
H12C H 0.537956 0.270066 0.449893 0.035 Uiso 1 1 calc R U . . .
C13 C 0.09011(11) 0.36312(10) 0.22004(7) 0.01196(16) Uani 1 1 d . . . . .
C14 C 0.14602(12) 0.45154(10) 0.15249(7) 0.01341(17) Uani 1 1 d . . . . .
C15 C 0.05004(12) 0.55268(10) 0.10739(7) 0.01482(18) Uani 1 1 d . . . . .
C16 C -0.09923(12) 0.57213(10) 0.13482(8) 0.01585(18) Uani 1 1 d . . . . .
C17 C -0.15487(12) 0.48569(11) 0.20339(8) 0.01582(18) Uani 1 1 d . . . . .
C18 C -0.05976(11) 0.38078(10) 0.24581(7) 0.01316(17) Uani 1 1 d . . . . .
C19 C 0.30615(12) 0.44438(11) 0.12944(9) 0.0189(2) Uani 1 1 d . . . . .
H19A H 0.354704 0.398300 0.181047 0.028 Uiso 1 1 calc R U . . .
H19B H 0.322066 0.534248 0.117293 0.028 Uiso 1 1 calc R U . . .
H19C H 0.345285 0.395946 0.075063 0.028 Uiso 1 1 calc R U . . .
C20 C 0.10798(15) 0.64007(11) 0.02846(8) 0.0209(2) Uani 1 1 d . . . . .
H20A H 0.118006 0.720721 0.051175 0.031 Uiso 1 1 calc R U . . .
H20B H 0.041113 0.663905 -0.016777 0.031 Uiso 1 1 calc R U . . .
H20C H 0.202314 0.592169 -0.000127 0.031 Uiso 1 1 calc R U . . .
C21 C -0.20056(15) 0.68823(12) 0.09111(10) 0.0256(3) Uani 1 1 d . . . . .
H21A H -0.151883 0.760947 0.071906 0.038 Uiso 1 1 calc R U . . .
H21B H -0.286487 0.717891 0.135417 0.038 Uiso 1 1 calc R U . . .
H21C H -0.229002 0.661124 0.037678 0.038 Uiso 1 1 calc R U . . .
C22 C -0.31609(13) 0.50534(13) 0.23072(11) 0.0268(3) Uani 1 1 d . . . . .
H22A H -0.349019 0.566806 0.278583 0.040 Uiso 1 1 calc R U . . .
H22B H -0.338955 0.419984 0.253918 0.040 Uiso 1 1 calc R U . . .
H22C H -0.364718 0.541960 0.177357 0.040 Uiso 1 1 calc R U . . .
C23 C -0.12055(12) 0.28971(11) 0.32089(8) 0.0183(2) Uani 1 1 d . . . . .
H23A H -0.155576 0.225516 0.293629 0.027 Uiso 1 1 calc R U . . .
H23B H -0.200467 0.342090 0.360357 0.027 Uiso 1 1 calc R U . . .
H23C H -0.044956 0.242540 0.357299 0.027 Uiso 1 1 calc R U . . .
C24 C 0.63133(13) 0.10308(15) 0.11409(10) 0.0263(3) Uani 1 1 d . . . . .

loop_
_atom_site_aniso_label
_atom_site_aniso_U_11
_atom_site_aniso_U_22
_atom_site_aniso_U_33
_atom_site_aniso_U_23
_atom_site_aniso_U_13
_atom_site_aniso_U_12
Ge1 0.01063(4) 0.00912(4) 0.01055(5) 0.00085(3) -0.00214(3) -0.00369(3)
S1 0.01223(10) 0.01939(12) 0.01756(12) -0.00132(9) -0.00220(9) -0.00449(9)
Si1 0.01562(12) 0.01216(12) 0.01199(12) -0.00094(9) -0.00270(10) -0.00537(10)
Si2 0.01308(12) 0.01226(12) 0.01585(13) -0.00333(10) -0.00315(10) -0.00331(10)
F1 0.0346(5) 0.0630(7) 0.0285(5) -0.0219(5) 0.0015(4) -0.0085(5)
F2 0.0125(3) 0.0717(7) 0.0367(5) -0.0051(5) 0.0026(3) 0.0011(4)
F3 0.0341(5) 0.0479(6) 0.0377(5) 0.0160(4) 0.0124(4) -0.0067(4)
O1 0.0115(3) 0.0202(4) 0.0158(4) 0.0010(3) -0.0002(3) -0.0023(3)
O2 0.0259(5) 0.0238(4) 0.0309(5) 0.0063(4) -0.0074(4) -0.0003(4)
O3 0.0280(5) 0.0426(6) 0.0350(6) -0.0135(5) -0.0044(4) -0.0189(4)
C1 0.0130(4) 0.0103(4) 0.0124(4) 0.0000(3) -0.0023(3) -0.0036(3)
C2 0.0117(4) 0.0107(4) 0.0129(4) 0.0002(3) -0.0024(3) -0.0028(3)
C3 0.0126(4) 0.0124(4) 0.0118(4) -0.0007(3) -0.0025(3) -0.0021(3)
C4 0.0123(4) 0.0120(4) 0.0136(4) -0.0011(3) -0.0032(3) -0.0032(3)
C5 0.0205(5) 0.0114(4) 0.0180(5) 0.0035(3) -0.0059(4) -0.0057(4)
C6 0.0255(5) 0.0165(4) 0.0126(4) 0.0002(3) -0.0063(4) -0.0047(4)
C7 0.0298(6) 0.0216(5) 0.0145(5) 0.0015(4) -0.0068(4) -0.0093(4)
C8 0.0251(5) 0.0259(5) 0.0188(5) -0.0025(4) -0.0025(4) -0.0155(5)
C9 0.0225(5) 0.0192(5) 0.0278(6) -0.0072(4) -0.0037(5) -0.0007(4)
C10 0.0245(5) 0.0147(4) 0.0234(5) -0.0018(4) -0.0041(4) -0.0076(4)
C11 0.0261(6) 0.0216(5) 0.0203(5) -0.0071(4) 0.0013(4) -0.0045(4)
C12 0.0191(5) 0.0248(6) 0.0296(6) -0.0048(5) -0.0109(5) -0.0053(4)
C13 0.0134(4) 0.0108(4) 0.0125(4) 0.0007(3) -0.0031(3) -0.0044(3)
C14 0.0166(4) 0.0109(4) 0.0135(4) 0.0001(3) -0.0026(3) -0.0050(3)
C15 0.0218(5) 0.0111(4) 0.0127(4) 0.0009(3) -0.0048(4) -0.0053(3)
C16 0.0197(5) 0.0119(4) 0.0167(5) 0.0008(3) -0.0077(4) -0.0025(3)
C17 0.0153(4) 0.0133(4) 0.0192(5) 0.0003(4) -0.0055(4) -0.0028(3)
C18 0.0136(4) 0.0119(4) 0.0142(4) 0.0007(3) -0.0031(3) -0.0036(3)
C19 0.0177(5) 0.0161(4) 0.0224(5) 0.0028(4) -0.0011(4) -0.0068(4)
C20 0.0304(6) 0.0150(4) 0.0168(5) 0.0041(4) -0.0030(4) -0.0072(4)
C21 0.0277(6) 0.0180(5) 0.0302(7) 0.0065(5) -0.0143(5) -0.0013(4)
C22 0.0148(5) 0.0233(6) 0.0399(8) 0.0069(5) -0.0065(5) -0.0027(4)
C23 0.0152(4) 0.0171(4) 0.0211(5) 0.0038(4) -0.0009(4) -0.0051(4)
C24 0.0143(5) 0.0370(7) 0.0236(6) -0.0018(5) 0.0017(4) -0.0020(5)

loop_
_atom_type_symbol
_atom_type_description
_atom_type_scat_dispersion_real
_atom_type_scat_dispersion_imag
_atom_type_scat_source
C C 0.0033 0.0016 'International Tables Vol C Tables 4.2.6.8 and 6.1.1.4'
H H 0.0000 0.0000 'International Tables Vol C Tables 4.2.6.8 and 6.1.1.4'
O O 0.0106 0.0060 'International Tables Vol C Tables 4.2.6.8 and 6.1.1.4'
F F 0.0171 0.0103 'International Tables Vol C Tables 4.2.6.8 and 6.1.1.4'
Si Si 0.0817 0.0704 'International Tables Vol C Tables 4.2.6.8 and 6.1.1.4'
S S 0.1246 0.1234 'International Tables Vol C Tables 4.2.6.8 and 6.1.1.4'
Ge Ge 0.1547 1.8001 'International Tables Vol C Tables 4.2.6.8 and 6.1.1.4'

loop_
_geom_angle_atom_site_label_1
_geom_angle_atom_site_label_2
_geom_angle_atom_site_label_3
_geom_angle
_geom_angle_site_symmetry_1
_geom_angle_site_symmetry_3
_geom_angle_publ_flag
O1 Ge1 C4 108.51(4) . . ?
O1 Ge1 C1 97.74(4) . . ?
C4 Ge1 C1 93.68(4) . . ?
O1 Ge1 C13 105.43(4) . . ?
C4 Ge1 C13 123.53(4) . . ?
C1 Ge1 C13 124.69(4) . . ?
O2 S1 O3 119.12(7) . . ?
O2 S1 O1 113.23(6) . . ?
O3 S1 O1 112.05(6) . . ?
O2 S1 C24 106.20(7) . . ?
O3 S1 C24 106.33(7) . . ?
O1 S1 C24 96.99(5) . . ?
C7 Si1 C9 109.77(6) . . ?
C7 Si1 C8 108.92(6) . . ?
C9 Si1 C8 109.80(6) . . ?
C7 Si1 C1 106.78(5) . . ?
C9 Si1 C1 108.34(5) . . ?
C8 Si1 C1 113.16(5) . . ?
C10 Si2 C12 107.59(6) . . ?
C10 Si2 C4 108.52(5) . . ?
C12 Si2 C4 111.67(5) . . ?
C10 Si2 C11 110.04(6) . . ?
C12 Si2 C11 109.01(6) . . ?
C4 Si2 C11 109.98(5) . . ?
S1 O1 Ge1 128.57(5) . . ?
C2 C1 Si1 129.64(8) . . ?
C2 C1 Ge1 104.45(7) . . ?
Si1 C1 Ge1 124.56(5) . . ?
C1 C2 C5 123.48(9) . . ?
C1 C2 C3 118.72(9) . . ?
C5 C2 C3 117.80(9) . . ?
C4 C3 C6 123.75(10) . . ?
C4 C3 C2 118.95(9) . . ?
C6 C3 C2 117.29(9) . . ?
C3 C4 Si2 127.44(8) . . ?
C3 C4 Ge1 104.17(7) . . ?
Si2 C4 Ge1 128.14(6) . . ?
C2 C5 H5A 109.5 . . ?
C2 C5 H5B 109.5 . . ?
H5A C5 H5B 109.5 . . ?
C2 C5 H5C 109.5 . . ?
H5A C5 H5C 109.5 . . ?
H5B C5 H5C 109.5 . . ?
C3 C6 H6A 109.5 . . ?
C3 C6 H6B 109.5 . . ?
H6A C6 H6B 109.5 . . ?
C3 C6 H6C 109.5 . . ?
H6A C6 H6C 109.5 . . ?
H6B C6 H6C 109.5 . . ?
Si1 C7 H7A 109.5 . . ?
Si1 C7 H7B 109.5 . . ?
H7A C7 H7B 109.5 . . ?
Si1 C7 H7C 109.5 . . ?
H7A C7 H7C 109.5 . . ?
H7B C7 H7C 109.5 . . ?
Si1 C8 H8A 109.5 . . ?
Si1 C8 H8B 109.5 . . ?
H8A C8 H8B 109.5 . . ?
Si1 C8 H8C 109.5 . . ?
H8A C8 H8C 109.5 . . ?
H8B C8 H8C 109.5 . . ?
Si1 C9 H9A 109.5 . . ?
Si1 C9 H9B 109.5 . . ?
H9A C9 H9B 109.5 . . ?
Si1 C9 H9C 109.5 . . ?
H9A C9 H9C 109.5 . . ?
H9B C9 H9C 109.5 . . ?
Si2 C10 H10A 109.5 . . ?
Si2 C10 H10B 109.5 . . ?
H10A C10 H10B 109.5 . . ?
Si2 C10 H10C 109.5 . . ?
H10A C10 H10C 109.5 . . ?
H10B C10 H10C 109.5 . . ?
Si2 C11 H11A 109.5 . . ?
Si2 C11 H11B 109.5 . . ?
H11A C11 H11B 109.5 . . ?
Si2 C11 H11C 109.5 . . ?
H11A C11 H11C 109.5 . . ?
H11B C11 H11C 109.5 . . ?
Si2 C12 H12A 109.5 . . ?
Si2 C12 H12B 109.5 . . ?
H12A C12 H12B 109.5 . . ?
Si2 C12 H12C 109.5 . . ?
H12A C12 H12C 109.5 . . ?
H12B C12 H12C 109.5 . . ?
C18 C13 C14 120.40(9) . . ?
C18 C13 Ge1 114.45(7) . . ?
C14 C13 Ge1 125.14(8) . . ?
C15 C14 C13 119.09(10) . . ?
C15 C14 C19 118.79(9) . . ?
C13 C14 C19 122.08(9) . . ?
C16 C15 C14 120.23(10) . . ?
C16 C15 C20 119.94(10) . . ?
C14 C15 C20 119.83(10) . . ?
C15 C16 C17 120.51(10) . . ?
C15 C16 C21 119.65(10) . . ?
C17 C16 C21 119.84(11) . . ?
C18 C17 C16 119.46(10) . . ?
C18 C17 C22 120.43(10) . . ?
C16 C17 C22 120.11(10) . . ?
C17 C18 C13 120.11(10) . . ?
C17 C18 C23 119.11(9) . . ?
C13 C18 C23 120.76(9) . . ?
C14 C19 H19A 109.5 . . ?
C14 C19 H19B 109.5 . . ?
H19A C19 H19B 109.5 . . ?
C14 C19 H19C 109.5 . . ?
H19A C19 H19C 109.5 . . ?
H19B C19 H19C 109.5 . . ?
C15 C20 H20A 109.5 . . ?
C15 C20 H20B 109.5 . . ?
H20A C20 H20B 109.5 . . ?
C15 C20 H20C 109.5 . . ?
H20A C20 H20C 109.5 . . ?
H20B C20 H20C 109.5 . . ?
C16 C21 H21A 109.5 . . ?
C16 C21 H21B 109.5 . . ?
H21A C21 H21B 109.5 . . ?
C16 C21 H21C 109.5 . . ?
H21A C21 H21C 109.5 . . ?
H21B C21 H21C 109.5 . . ?
C17 C22 H22A 109.5 . . ?
C17 C22 H22B 109.5 . . ?
H22A C22 H22B 109.5 . . ?
C17 C22 H22C 109.5 . . ?
H22A C22 H22C 109.5 . . ?
H22B C22 H22C 109.5 . . ?
C18 C23 H23A 109.5 . . ?
C18 C23 H23B 109.5 . . ?
H23A C23 H23B 109.5 . . ?
C18 C23 H23C 109.5 . . ?
H23A C23 H23C 109.5 . . ?
H23B C23 H23C 109.5 . . ?
F1 C24 F3 108.77(13) . . ?
F1 C24 F2 108.56(12) . . ?
F3 C24 F2 108.24(12) . . ?
F1 C24 S1 110.87(10) . . ?
F3 C24 S1 110.94(10) . . ?
F2 C24 S1 109.39(10) . . ?

loop_
_geom_bond_atom_site_label_1
_geom_bond_atom_site_label_2
_geom_bond_distance
_geom_bond_site_symmetry_2
_geom_bond_publ_flag
Ge1 O1 1.9123(8) . ?
Ge1 C4 1.9360(11) . ?
Ge1 C1 1.9392(10) . ?
Ge1 C13 1.9462(10) . ?
S1 O2 1.4233(10) . ?
S1 O3 1.4241(10) . ?
S1 O1 1.5078(9) . ?
S1 C24 1.8318(14) . ?
Si1 C7 1.8658(12) . ?
Si1 C9 1.8695(13) . ?
Si1 C8 1.8699(12) . ?
Si1 C1 1.8707(11) . ?
Si2 C10 1.8665(12) . ?
Si2 C12 1.8667(12) . ?
Si2 C4 1.8725(10) . ?
Si2 C11 1.8749(13) . ?
F1 C24 1.3209(18) . ?
F2 C24 1.3240(15) . ?
F3 C24 1.3230(18) . ?
C1 C2 1.3532(14) . ?
C2 C5 1.5068(14) . ?
C2 C3 1.5176(14) . ?
C3 C4 1.3603(14) . ?
C3 C6 1.5052(15) . ?
C5 H5A 0.9800 . ?
C5 H5B 0.9800 . ?
C5 H5C 0.9800 . ?
C6 H6A 0.9800 . ?
C6 H6B 0.9800 . ?
C6 H6C 0.9800 . ?
C7 H7A 0.9800 . ?
C7 H7B 0.9800 . ?
C7 H7C 0.9800 . ?
C8 H8A 0.9800 . ?
C8 H8B 0.9800 . ?
C8 H8C 0.9800 . ?
C9 H9A 0.9800 . ?
C9 H9B 0.9800 . ?
C9 H9C 0.9800 . ?
C10 H10A 0.9800 . ?
C10 H10B 0.9800 . ?
C10 H10C 0.9800 . ?
C11 H11A 0.9800 . ?
C11 H11B 0.9800 . ?
C11 H11C 0.9800 . ?
C12 H12A 0.9800 . ?
C12 H12B 0.9800 . ?
C12 H12C 0.9800 . ?
C13 C18 1.4077(14) . ?
C13 C14 1.4106(14) . ?
C14 C15 1.4060(15) . ?
C14 C19 1.5146(16) . ?
C15 C16 1.4036(16) . ?
C15 C20 1.5140(16) . ?
C16 C17 1.4046(16) . ?
C16 C21 1.5117(16) . ?
C17 C18 1.4037(15) . ?
C17 C22 1.5130(17) . ?
C18 C23 1.5135(15) . ?
C19 H19A 0.9800 . ?
C19 H19B 0.9800 . ?
C19 H19C 0.9800 . ?
C20 H20A 0.9800 . ?
C20 H20B 0.9800 . ?
C20 H20C 0.9800 . ?
C21 H21A 0.9800 . ?
C21 H21B 0.9800 . ?
C21 H21C 0.9800 . ?
C22 H22A 0.9800 . ?
C22 H22B 0.9800 . ?
C22 H22C 0.9800 . ?
C23 H23A 0.9800 . ?
C23 H23B 0.9800 . ?
C23 H23C 0.9800 . ?

loop_
_geom_torsion_atom_site_label_1
_geom_torsion_atom_site_label_2
_geom_torsion_atom_site_label_3
_geom_torsion_atom_site_label_4
_geom_torsion
_geom_torsion_site_symmetry_1
_geom_torsion_site_symmetry_2
_geom_torsion_site_symmetry_3
_geom_torsion_site_symmetry_4
_geom_torsion_publ_flag
O2 S1 O1 Ge1 69.71(8) . . . . ?
O3 S1 O1 Ge1 -68.46(8) . . . . ?
C24 S1 O1 Ge1 -179.27(7) . . . . ?
C7 Si1 C1 C2 177.84(10) . . . . ?
C9 Si1 C1 C2 -63.98(11) . . . . ?
C8 Si1 C1 C2 58.02(11) . . . . ?
C7 Si1 C1 Ge1 -17.54(8) . . . . ?
C9 Si1 C1 Ge1 100.63(7) . . . . ?
C8 Si1 C1 Ge1 -137.36(7) . . . . ?
Si1 C1 C2 C5 -11.11(16) . . . . ?
Ge1 C1 C2 C5 -178.07(8) . . . . ?
Si1 C1 C2 C3 168.47(8) . . . . ?
Ge1 C1 C2 C3 1.51(11) . . . . ?
C1 C2 C3 C4 -2.30(14) . . . . ?
C5 C2 C3 C4 177.31(9) . . . . ?
C1 C2 C3 C6 178.94(10) . . . . ?
C5 C2 C3 C6 -1.45(14) . . . . ?
C6 C3 C4 Si2 -5.17(16) . . . . ?
C2 C3 C4 Si2 176.15(7) . . . . ?
C6 C3 C4 Ge1 -179.76(9) . . . . ?
C2 C3 C4 Ge1 1.56(11) . . . . ?
C10 Si2 C4 C3 -175.42(9) . . . . ?
C12 Si2 C4 C3 66.15(11) . . . . ?
C11 Si2 C4 C3 -55.00(11) . . . . ?
C10 Si2 C4 Ge1 -2.09(9) . . . . ?
C12 Si2 C4 Ge1 -120.52(8) . . . . ?
C11 Si2 C4 Ge1 118.33(8) . . . . ?
C18 C13 C14 C15 -3.79(15) . . . . ?
Ge1 C13 C14 C15 175.38(8) . . . . ?
C18 C13 C14 C19 173.80(10) . . . . ?
Ge1 C13 C14 C19 -7.03(15) . . . . ?
C13 C14 C15 C16 5.42(15) . . . . ?
C19 C14 C15 C16 -172.25(10) . . . . ?
C13 C14 C15 C20 -174.05(10) . . . . ?
C19 C14 C15 C20 8.28(15) . . . . ?
C14 C15 C16 C17 -4.21(16) . . . . ?
C20 C15 C16 C17 175.26(10) . . . . ?
C14 C15 C16 C21 174.90(11) . . . . ?
C20 C15 C16 C21 -5.63(16) . . . . ?
C15 C16 C17 C18 1.27(16) . . . . ?
C21 C16 C17 C18 -177.84(11) . . . . ?
C15 C16 C17 C22 -178.38(11) . . . . ?
C21 C16 C17 C22 2.52(17) . . . . ?
C16 C17 C18 C13 0.36(16) . . . . ?
C22 C17 C18 C13 -179.99(11) . . . . ?
C16 C17 C18 C23 178.83(10) . . . . ?
C22 C17 C18 C23 -1.53(17) . . . . ?
C14 C13 C18 C17 0.92(16) . . . . ?
Ge1 C13 C18 C17 -178.34(8) . . . . ?
C14 C13 C18 C23 -177.52(10) . . . . ?
Ge1 C13 C18 C23 3.22(13) . . . . ?
O2 S1 C24 F1 55.74(11) . . . . ?
O3 S1 C24 F1 -176.44(10) . . . . ?
O1 S1 C24 F1 -60.97(11) . . . . ?
O2 S1 C24 F3 176.70(10) . . . . ?
O3 S1 C24 F3 -55.47(12) . . . . ?
O1 S1 C24 F3 60.00(11) . . . . ?
O2 S1 C24 F2 -63.95(12) . . . . ?
O3 S1 C24 F2 63.87(12) . . . . ?
O1 S1 C24 F2 179.34(11) . . . . ?
